data_2230902
loop_
_publ_author_name
'Getman, Thomas D.'
'Luck, Rudy L.'
'Cienkus, Caitlin'

_publ_section_title
;
 2-[(1-{[3-(dimethylazaniumyl)propyl]methylamino}ethylidene)azaniumyl]nonahydro-<i>closo</i>-decaborate
 dimethyl sulfoxide disolvate
;
_journal_coeditor_code WM2492
_journal_issue 7
_journal_name_full 'Acta Crystallographica Section E'
_journal_page_first o1682
_journal_page_last o1683
_journal_paper_doi 10.1107/S1600536811020186
_journal_volume 67
_journal_year 2011
_chemical_formula_iupac 'C8 H29 B10 N3, 2C2 H6 O S'
_chemical_formula_moiety 'C8 H29 B10 N3, 2(C2 H6 O S)'
_chemical_formula_sum 'C12 H41 B10 N3 O2 S2'
_chemical_formula_weight 431.7
_chemical_name_systematic
;
2-[(1-{[3-(dimethylazaniumyl)propyl]methylamino}ethylidene)azaniumyl]nonahydro-
<i>closo</i>-decaborate dimethyl sulfoxide disolvate
;
_space_group_IT_number 14
_symmetry_cell_setting monoclinic
_symmetry_space_group_name_Hall '-P 2yn'
_symmetry_space_group_name_H-M 'P 1 21/n 1'
_atom_sites_solution_hydrogens geom
_atom_sites_solution_primary direct
_atom_sites_solution_secondary difmap
_cell_angle_alpha 90
_cell_angle_beta 103.94(2)
_cell_angle_gamma 90
_cell_formula_units_Z 4
_cell_length_a 9.503(2)
_cell_length_b 15.123(5)
_cell_length_c 18.032(5)
_cell_measurement_reflns_used 25
_cell_measurement_temperature 564(2)
_cell_measurement_theta_max 15
_cell_measurement_theta_min 10
_cell_volume 2515.1(12)
_computing_cell_refinement 'CAD-4 EXPRESS (Enraf--Nonius, 1994)'
_computing_data_collection 'CAD-4 EXPRESS (Enraf--Nonius, 1994)'
_computing_data_reduction 'XCAD4 (Harms & Wocadlo, 1995)'
_computing_molecular_graphics 'ORTEP-3 for Windows (Farrugia, 1997) and Mercury (Macrae <i>et al.</i>, 2006)'
_computing_publication_material 'WinGX (Farrugia, 1999)'
_computing_structure_refinement 'SHELXL97 (Sheldrick, 2008)'
_computing_structure_solution 'SIR2004 (Burla <i>et al.</i>, 2005)'
_diffrn_ambient_temperature 564(2)
_diffrn_measured_fraction_theta_full 1
_diffrn_measured_fraction_theta_max 1
_diffrn_measurement_device_type 'Enraf--Nonius TurboCAD-4'
_diffrn_measurement_method 'non-profiled \w/2\q'
_diffrn_radiation_monochromator graphite
_diffrn_radiation_type MoK\a
_diffrn_radiation_wavelength 0.71069
_diffrn_reflns_av_R_equivalents 0.0155
_diffrn_reflns_limit_h_max 11
_diffrn_reflns_limit_h_min 0
_diffrn_reflns_limit_k_max 17
_diffrn_reflns_limit_k_min -1
_diffrn_reflns_limit_l_max 20
_diffrn_reflns_limit_l_min -21
_diffrn_reflns_number 5016
_diffrn_reflns_theta_full 24.98
_diffrn_reflns_theta_max 24.98
_diffrn_reflns_theta_min 1.78
_diffrn_standards_decay_% 1
_diffrn_standards_interval_time 166
_diffrn_standards_number 3
_exptl_absorpt_coefficient_mu 0.225
_exptl_absorpt_correction_T_max 0.9998
_exptl_absorpt_correction_T_min 0.9894
_exptl_absorpt_correction_type psi-scan
_exptl_absorpt_process_details
;
(North <i>et al.</i>, 1968)
;
_exptl_crystal_colour colourless
_exptl_crystal_density_diffrn 1.14
_exptl_crystal_density_method 'not measured'
_exptl_crystal_description prism
_exptl_crystal_F_000 928
_exptl_crystal_size_max 0.54
_exptl_crystal_size_mid 0.42
_exptl_crystal_size_min 0.25
_refine_diff_density_max 0.316
_refine_diff_density_min -0.317
_refine_ls_extinction_method none
_refine_ls_goodness_of_fit_ref 1.025
_refine_ls_hydrogen_treatment mixed
_refine_ls_matrix_type full
_refine_ls_number_parameters 316
_refine_ls_number_reflns 4412
_refine_ls_number_restraints 3
_refine_ls_restrained_S_all 1.025
_refine_ls_R_factor_all 0.0797
_refine_ls_R_factor_gt 0.0447
_refine_ls_shift/su_max 0
_refine_ls_shift/su_mean 0
_refine_ls_structure_factor_coef Fsqd
_refine_ls_weighting_details 'calc w=1/[\s^2^(Fo^2^)+(0.0690P)^2^+1.0018P] where P=(Fo^2^+2Fc^2^)/3'
_refine_ls_weighting_scheme calc
_refine_ls_wR_factor_ref 0.135
_reflns_number_gt 3208
_reflns_number_total 4412
_reflns_threshold_expression I>2\s(I)
_cod_data_source_file wm2492.cif
_cod_data_source_block I
_cod_original_sg_symbol_H-M 'P 21/n'
_cod_database_code 2230902
_cod_database_fobs_code 2230902

loop_
_symmetry_equiv_pos_as_xyz
'x, y, z'
'-x+1/2, y+1/2, -z+1/2'
'-x, -y, -z'
'x-1/2, -y-1/2, z-1/2'

loop_
_atom_site_type_symbol
_atom_site_label
_atom_site_fract_x
_atom_site_fract_y
_atom_site_fract_z
_atom_site_U_iso_or_equiv
_atom_site_adp_type
_atom_site_calc_flag
_atom_site_refinement_flags
_atom_site_occupancy
_atom_site_disorder_assembly
_atom_site_disorder_group
B B1 0.1680(3) -0.0714(2) 0.23061(16) 0.0550(8) Uani d . 1 . .
H H1 0.2248 -0.0404 0.1909 0.066 Uiso calc R 1 . .
B B2 0.2214(3) -0.08614(16) 0.32607(14) 0.0360(5) Uani d . 1 . .
B B3 0.0548(3) -0.02616(18) 0.28008(16) 0.0473(7) Uani d . 1 . .
H H3 0.0314 0.045 0.2737 0.057 Uiso calc R 1 . .
B B4 0.0015(3) -0.1179(2) 0.21324(16) 0.0512(7) Uani d . 1 . .
H H4 -0.0646 -0.1189 0.1541 0.061 Uiso calc R 1 . .
B B5 0.1694(3) -0.1780(2) 0.25976(17) 0.0482(7) Uani d . 1 . .
H H5 0.2354 -0.2262 0.2374 0.058 Uiso calc R 1 . .
B B6 0.0692(3) -0.07928(17) 0.37162(15) 0.0397(6) Uani d . 1 . .
H H6 0.0771 -0.039 0.4232 0.048 Uiso calc R 1 . .
B B7 -0.0838(3) -0.10342(18) 0.29181(17) 0.0461(7) Uani d . 1 . .
H H7 -0.1977 -0.0822 0.2804 0.055 Uiso calc R 1 . .
B B8 -0.0033(3) -0.21016(17) 0.27737(16) 0.0436(6) Uani d . 1 . .
H H8 -0.0527 -0.2734 0.2546 0.052 Uiso calc R 1 . .
B B9 0.1497(3) -0.18587(16) 0.35776(15) 0.0387(6) Uani d . 1 . .
H H9 0.2211 -0.2297 0.399 0.046 Uiso calc R 1 . .
B B10 -0.0246(3) -0.17579(19) 0.36349(16) 0.0442(6) Uani d . 1 . .
H H10 -0.0823 -0.2071 0.4026 0.053 Uiso calc R 1 . .
N N1 0.3759(2) -0.06191(13) 0.37114(11) 0.0379(4) Uani d D 1 . .
H H11D 0.422(3) -0.1011(18) 0.3941(15) 0.057 Uiso d D 1 . .
C C2 0.4476(2) 0.01325(14) 0.37510(12) 0.0349(5) Uani d . 1 . .
C C3 0.3696(3) 0.09380(16) 0.33963(15) 0.0509(6) Uani d . 1 . .
H H3A 0.4242 0.1218 0.3078 0.076 Uiso calc R 1 . .
H H3B 0.3587 0.1341 0.379 0.076 Uiso calc R 1 . .
H H3C 0.2757 0.0775 0.3092 0.076 Uiso calc R 1 . .
N N4 0.58795(18) 0.01902(11) 0.41023(11) 0.0382(4) Uani d . 1 . .
C C5 0.6728(3) -0.05969(16) 0.43804(16) 0.0521(6) Uani d . 1 . .
H H5A 0.7738 -0.0446 0.4523 0.078 Uiso calc R 1 . .
H H5B 0.6566 -0.1036 0.3985 0.078 Uiso calc R 1 . .
H H5C 0.6437 -0.0827 0.4817 0.078 Uiso calc R 1 . .
C C6 0.6612(2) 0.10402(15) 0.43152(13) 0.0413(5) Uani d . 1 . .
H H6A 0.7104 0.1023 0.4853 0.05 Uiso calc R 1 . .
H H6B 0.5886 0.1503 0.4247 0.05 Uiso calc R 1 . .
C C7 0.7710(2) 0.12761(14) 0.38569(13) 0.0395(5) Uani d . 1 . .
H H7A 0.852 0.0867 0.3972 0.047 Uiso calc R 1 . .
H H7B 0.7263 0.1246 0.3314 0.047 Uiso calc R 1 . .
C C8 0.8226(2) 0.22097(15) 0.40810(15) 0.0442(6) Uani d . 1 . .
H H8A 0.7417 0.2612 0.3911 0.053 Uiso calc R 1 . .
H H8B 0.8519 0.2244 0.4634 0.053 Uiso calc R 1 . .
N N9 0.9463(2) 0.25199(13) 0.37648(12) 0.0446(5) Uani d D 1 . .
H H91A 0.957(3) 0.3051(19) 0.3909(16) 0.067 Uiso d D 1 . .
C C10 0.9142(3) 0.2499(2) 0.29185(16) 0.0624(7) Uani d . 1 . .
H H10A 0.9909 0.2787 0.2749 0.094 Uiso calc R 1 . .
H H10B 0.8243 0.28 0.2711 0.094 Uiso calc R 1 . .
H H10C 0.9065 0.1896 0.2747 0.094 Uiso calc R 1 . .
C C11 1.0845(3) 0.20572(19) 0.41085(18) 0.0605(7) Uani d . 1 . .
H H11A 1.1038 0.2091 0.4655 0.091 Uiso calc R 1 . .
H H11B 1.1623 0.2333 0.3939 0.091 Uiso calc R 1 . .
H H11C 1.077 0.1448 0.3953 0.091 Uiso calc R 1 . .
S S1 0.51507(7) 0.32140(4) 0.52668(4) 0.0539(2) Uani d . 1 . .
O O111 0.4605(2) 0.23024(12) 0.51022(13) 0.0745(6) Uani d . 1 . .
C C111 0.5090(4) 0.3423(3) 0.62190(17) 0.0923(12) Uani d . 1 . .
H H112 0.583 0.3085 0.6558 0.138 Uiso calc R 1 . .
H H113 0.4157 0.3256 0.6291 0.138 Uiso calc R 1 . .
H H114 0.5249 0.4041 0.6328 0.138 Uiso calc R 1 . .
C C121 0.3700(4) 0.3916(2) 0.48091(19) 0.0803(10) Uani d . 1 . .
H H122 0.3593 0.3894 0.4266 0.12 Uiso calc R 1 . .
H H123 0.3906 0.4512 0.4985 0.12 Uiso calc R 1 . .
H H124 0.2819 0.3721 0.4928 0.12 Uiso calc R 1 . .
S S2 0.51955(11) -0.00035(6) 0.14776(7) 0.0572(4) Uani d PD 0.739(3) A 1
O O211 0.5077(9) -0.0774(4) 0.0934(3) 0.0675(15) Uani d PD 0.739(3) A 1
C C211 0.3870(7) 0.0760(4) 0.1009(4) 0.0696(17) Uani d P 0.739(3) A 1
H H212 0.2921 0.0524 0.0983 0.104 Uiso calc PR 0.739(3) A 1
H H213 0.3982 0.0865 0.0501 0.104 Uiso calc PR 0.739(3) A 1
H H214 0.3985 0.1306 0.1288 0.104 Uiso calc PR 0.739(3) A 1
C C221 0.6739(5) 0.0601(3) 0.1376(3) 0.0789(15) Uani d P 0.739(3) A 1
H H222 0.7597 0.0256 0.1571 0.118 Uiso calc PR 0.739(3) A 1
H H223 0.68 0.1144 0.1657 0.118 Uiso calc PR 0.739(3) A 1
H H224 0.6654 0.0729 0.0846 0.118 Uiso calc PR 0.739(3) A 1
S S21 0.5500(3) 0.01848(17) 0.08259(17) 0.0560(11) Uani d PD 0.261(3) A 2
O O212 0.500(3) -0.0766(10) 0.0621(7) 0.057(4) Uani d PD 0.261(3) A 2
C C223 0.591(2) 0.0268(12) 0.1855(12) 0.142(10) Uani d P 0.261(3) A 2
H H225 0.6873 0.0058 0.2067 0.213 Uiso calc PR 0.261(3) A 2
H H226 0.5229 -0.0083 0.2045 0.213 Uiso calc PR 0.261(3) A 2
H H227 0.5833 0.0874 0.1999 0.213 Uiso calc PR 0.261(3) A 2
C C224 0.389(2) 0.0806(13) 0.0630(8) 0.059(4) Uani d P 0.261(3) A 2
H H228 0.3483 0.0823 0.0088 0.089 Uiso calc PR 0.261(3) A 2
H H229 0.4092 0.1398 0.0819 0.089 Uiso calc PR 0.261(3) A 2
H H230 0.3205 0.0537 0.0877 0.089 Uiso calc PR 0.261(3) A 2

loop_
_atom_site_aniso_label
_atom_site_aniso_U_11
_atom_site_aniso_U_22
_atom_site_aniso_U_33
_atom_site_aniso_U_12
_atom_site_aniso_U_13
_atom_site_aniso_U_23
B1 0.0530(17) 0.070(2) 0.0389(15) -0.0207(15) 0.0048(13) 0.0014(14)
B2 0.0328(13) 0.0324(13) 0.0408(14) -0.0062(10) 0.0051(10) -0.0027(11)
B3 0.0460(15) 0.0344(14) 0.0517(16) -0.0045(12) -0.0073(13) 0.0062(12)
B4 0.0498(16) 0.0574(18) 0.0398(15) -0.0130(14) -0.0023(12) -0.0038(13)
B5 0.0375(14) 0.0510(17) 0.0570(17) -0.0090(12) 0.0131(12) -0.0212(14)
B6 0.0360(13) 0.0382(14) 0.0420(14) 0.0033(11) 0.0037(11) -0.0047(11)
B7 0.0315(13) 0.0424(15) 0.0584(17) -0.0011(11) -0.0011(12) -0.0048(13)
B8 0.0319(13) 0.0352(13) 0.0599(17) -0.0058(11) 0.0036(12) -0.0117(12)
B9 0.0342(13) 0.0286(13) 0.0510(15) -0.0013(10) 0.0057(11) 0.0006(11)
B10 0.0329(13) 0.0478(16) 0.0519(16) -0.0039(12) 0.0101(11) 0.0005(13)
N1 0.0338(10) 0.0338(10) 0.0433(11) -0.0057(8) 0.0038(8) 0.0024(8)
C2 0.0345(11) 0.0347(12) 0.0362(11) -0.0052(9) 0.0100(9) -0.0008(9)
C3 0.0403(13) 0.0402(13) 0.0673(16) -0.0060(11) 0.0030(11) 0.0072(12)
N4 0.0308(10) 0.0323(10) 0.0494(11) -0.0070(8) 0.0057(8) -0.0013(8)
C5 0.0371(13) 0.0416(13) 0.0727(17) -0.0021(10) 0.0035(12) 0.0093(12)
C6 0.0336(11) 0.0398(13) 0.0492(13) -0.0098(10) 0.0076(10) -0.0075(10)
C7 0.0374(12) 0.0306(11) 0.0503(13) -0.0045(9) 0.0103(10) -0.0019(10)
C8 0.0361(12) 0.0332(12) 0.0656(15) -0.0026(10) 0.0163(11) -0.0038(11)
N9 0.0352(10) 0.0281(10) 0.0702(14) -0.0050(8) 0.0120(9) -0.0012(9)
C10 0.0569(16) 0.0615(17) 0.0705(19) -0.0039(13) 0.0187(14) 0.0140(14)
C11 0.0324(13) 0.0577(16) 0.087(2) -0.0005(12) 0.0047(13) -0.0022(15)
S1 0.0505(4) 0.0492(4) 0.0594(4) -0.0044(3) 0.0084(3) 0.0005(3)
O111 0.0801(14) 0.0471(11) 0.0977(16) -0.0085(10) 0.0241(12) -0.0160(11)
C111 0.104(3) 0.107(3) 0.0568(19) 0.036(2) 0.0018(18) -0.0131(18)
C121 0.078(2) 0.073(2) 0.080(2) 0.0112(17) -0.0002(17) 0.0143(17)
S2 0.0522(6) 0.0373(5) 0.0858(9) 0.0033(4) 0.0238(5) 0.0100(5)
O211 0.077(3) 0.0317(17) 0.094(4) 0.0092(16) 0.020(4) 0.003(2)
C211 0.056(3) 0.037(2) 0.111(5) 0.0094(19) 0.010(4) 0.001(4)
C221 0.052(2) 0.069(3) 0.118(4) -0.008(2) 0.023(3) 0.016(3)
S21 0.0507(16) 0.0411(15) 0.076(2) 0.0038(11) 0.0158(13) -0.0055(12)
O212 0.074(6) 0.032(5) 0.054(7) 0.012(4) -0.003(8) -0.007(5)
C223 0.138(18) 0.089(13) 0.144(17) 0.039(12) -0.076(15) -0.056(12)
C224 0.079(9) 0.040(7) 0.054(8) 0.024(6) 0.006(8) 0.004(7)

loop_
_atom_type_symbol
_atom_type_description
_atom_type_scat_dispersion_real
_atom_type_scat_dispersion_imag
_atom_type_scat_source
C C 0.0033 0.0016 'International Tables Vol C Tables 4.2.6.8 and 6.1.1.4'
H H 0 0 'International Tables Vol C Tables 4.2.6.8 and 6.1.1.4'
B B 0.0013 0.0007 'International Tables Vol C Tables 4.2.6.8 and 6.1.1.4'
N N 0.0061 0.0033 'International Tables Vol C Tables 4.2.6.8 and 6.1.1.4'
O O 0.0106 0.006 'International Tables Vol C Tables 4.2.6.8 and 6.1.1.4'
S S 0.1246 0.1234 'International Tables Vol C Tables 4.2.6.8 and 6.1.1.4'

loop_
_geom_angle_atom_site_label_1
_geom_angle_atom_site_label_2
_geom_angle_atom_site_label_3
_geom_angle_site_symmetry_1
_geom_angle_site_symmetry_3
_geom_angle
_geom_angle_publ_flag
B2 B1 B4 . . 99.9(2) ?
B2 B1 B5 . . 65.17(17) ?
B4 B1 B5 . . 66.37(18) ?
B2 B1 B3 . . 65.83(17) ?
B4 B1 B3 . . 65.28(18) ?
B5 B1 B3 . . 100.3(2) ?
B2 B1 H1 . . 130.2 ?
B4 B1 H1 . . 129.9 ?
B5 B1 H1 . . 129.7 ?
B3 B1 H1 . . 129.9 ?
N1 B2 B1 . . 121.4(2) ?
N1 B2 B9 . . 114.61(18) ?
B1 B2 B9 . . 112.92(18) ?
N1 B2 B5 . . 126.94(19) ?
B1 B2 B5 . . 57.57(17) ?
B9 B2 B5 . . 60.45(15) ?
N1 B2 B6 . . 120.34(18) ?
B1 B2 B6 . . 111.95(19) ?
B9 B2 B6 . . 60.37(14) ?
B5 B2 B6 . . 102.65(16) ?
N1 B2 B3 . . 136.68(19) ?
B1 B2 B3 . . 57.34(17) ?
B9 B2 B3 . . 101.84(16) ?
B5 B2 B3 . . 90.69(17) ?
B6 B2 B3 . . 59.13(14) ?
B1 B3 B7 . . 111.8(2) ?
B1 B3 B6 . . 112.4(2) ?
B7 B3 B6 . . 60.32(15) ?
B1 B3 B4 . . 57.13(17) ?
B7 B3 B4 . . 59.57(15) ?
B6 B3 B4 . . 102.27(18) ?
B1 B3 B2 . . 56.82(15) ?
B7 B3 B2 . . 101.56(17) ?
B6 B3 B2 . . 60.16(14) ?
B4 B3 B2 . . 89.69(18) ?
B1 B3 H3 . . 118.5 ?
B7 B3 H3 . . 120.7 ?
B6 B3 H3 . . 119.9 ?
B4 B3 H3 . . 131.1 ?
B2 B3 H3 . . 131.3 ?
B1 B4 B7 . . 112.4(2) ?
B1 B4 B8 . . 111.5(2) ?
B7 B4 B8 . . 60.66(16) ?
B1 B4 B3 . . 57.58(17) ?
B7 B4 B3 . . 59.75(16) ?
B8 B4 B3 . . 102.03(19) ?
B1 B4 B5 . . 56.93(17) ?
B7 B4 B5 . . 101.81(19) ?
B8 B4 B5 . . 59.12(15) ?
B3 B4 B5 . . 90.13(17) ?
B1 B4 H4 . . 118.4 ?
B7 B4 H4 . . 120.2 ?
B8 B4 H4 . . 120.6 ?
B3 B4 H4 . . 130.8 ?
B5 B4 H4 . . 131.4 ?
B1 B5 B8 . . 111.7(2) ?
B1 B5 B2 . . 57.26(15) ?
B8 B5 B2 . . 101.76(18) ?
B1 B5 B9 . . 111.57(19) ?
B8 B5 B9 . . 60.28(15) ?
B2 B5 B9 . . 59.29(14) ?
B1 B5 B4 . . 56.70(16) ?
B8 B5 B4 . . 59.55(15) ?
B2 B5 B4 . . 89.49(17) ?
B9 B5 B4 . . 101.10(18) ?
B1 B5 H5 . . 118.7 ?
B8 B5 H5 . . 120.4 ?
B2 B5 H5 . . 131.2 ?
B9 B5 H5 . . 120.8 ?
B4 B5 H5 . . 131.6 ?
B10 B6 B3 . . 112.32(19) ?
B10 B6 B7 . . 57.07(15) ?
B3 B6 B7 . . 59.83(15) ?
B10 B6 B9 . . 57.20(14) ?
B3 B6 B9 . . 102.06(18) ?
B7 B6 B9 . . 89.77(17) ?
B10 B6 B2 . . 111.58(18) ?
B3 B6 B2 . . 60.71(15) ?
B7 B6 B2 . . 101.60(18) ?
B9 B6 B2 . . 59.10(13) ?
B10 B6 H6 . . 118.5 ?
B3 B6 H6 . . 120 ?
B7 B6 H6 . . 131.2 ?
B9 B6 H6 . . 131.3 ?
B2 B6 H6 . . 120.7 ?
B10 B7 B4 . . 113.1(2) ?
B10 B7 B3 . . 113.03(19) ?
B4 B7 B3 . . 60.68(16) ?
B10 B7 B6 . . 57.83(15) ?
B4 B7 B6 . . 102.73(18) ?
B3 B7 B6 . . 59.85(14) ?
B10 B7 B8 . . 57.48(16) ?
B4 B7 B8 . . 60.01(16) ?
B3 B7 B8 . . 102.22(19) ?
B6 B7 B8 . . 90.44(16) ?
B10 B7 H7 . . 117.7 ?
B4 B7 H7 . . 119.8 ?
B3 B7 H7 . . 120.1 ?
B6 B7 H7 . . 130.7 ?
B8 B7 H7 . . 131 ?
B10 B8 B5 . . 113.03(18) ?
B10 B8 B4 . . 111.9(2) ?
B5 B8 B4 . . 61.33(16) ?
B10 B8 B9 . . 57.26(14) ?
B5 B8 B9 . . 60.22(14) ?
B4 B8 B9 . . 102.30(17) ?
B10 B8 B7 . . 56.87(16) ?
B5 B8 B7 . . 102.42(18) ?
B4 B8 B7 . . 59.32(16) ?
B9 B8 B7 . . 89.42(16) ?
B10 B8 H8 . . 118.3 ?
B5 B8 H8 . . 119.4 ?
B4 B8 H8 . . 120.2 ?
B9 B8 H8 . . 131.1 ?
B7 B8 H8 . . 131.6 ?
B10 B9 B2 . . 113.22(19) ?
B10 B9 B5 . . 112.57(19) ?
B2 B9 B5 . . 60.26(14) ?
B10 B9 B8 . . 57.48(15) ?
B2 B9 B8 . . 101.90(17) ?
B5 B9 B8 . . 59.50(15) ?
B10 B9 B6 . . 57.56(15) ?
B2 B9 B6 . . 60.54(14) ?
B5 B9 B6 . . 102.63(18) ?
B8 B9 B6 . . 90.37(16) ?
B10 B9 H9 . . 117.8 ?
B2 B9 H9 . . 120 ?
B5 B9 H9 . . 120.3 ?
B8 B9 H9 . . 131.3 ?
B6 B9 H9 . . 130.5 ?
B7 B10 B9 . . 99.36(19) ?
B7 B10 B8 . . 65.64(17) ?
B9 B10 B8 . . 65.26(16) ?
B7 B10 B6 . . 65.10(16) ?
B9 B10 B6 . . 65.24(15) ?
B8 B10 B6 . . 99.59(19) ?
B7 B10 H10 . . 130.3 ?
B9 B10 H10 . . 130.4 ?
B8 B10 H10 . . 130.1 ?
B6 B10 H10 . . 130.3 ?
C2 N1 B2 . . 130.38(19) ?
C2 N1 H11D . . 114(2) ?
B2 N1 H11D . . 116(2) ?
N1 C2 N4 . . 121.8(2) ?
N1 C2 C3 . . 119.04(19) ?
N4 C2 C3 . . 119.19(19) ?
C2 C3 H3A . . 109.5 ?
C2 C3 H3B . . 109.5 ?
H3A C3 H3B . . 109.5 ?
C2 C3 H3C . . 109.5 ?
H3A C3 H3C . . 109.5 ?
H3B C3 H3C . . 109.5 ?
C2 N4 C5 . . 121.11(18) ?
C2 N4 C6 . . 122.56(18) ?
C5 N4 C6 . . 115.92(17) ?
N4 C5 H5A . . 109.5 ?
N4 C5 H5B . . 109.5 ?
H5A C5 H5B . . 109.5 ?
N4 C5 H5C . . 109.5 ?
H5A C5 H5C . . 109.5 ?
H5B C5 H5C . . 109.5 ?
N4 C6 C7 . . 114.05(18) ?
N4 C6 H6A . . 108.7 ?
C7 C6 H6A . . 108.7 ?
N4 C6 H6B . . 108.7 ?
C7 C6 H6B . . 108.7 ?
H6A C6 H6B . . 107.6 ?
C8 C7 C6 . . 107.10(18) ?
C8 C7 H7A . . 110.3 ?
C6 C7 H7A . . 110.3 ?
C8 C7 H7B . . 110.3 ?
C6 C7 H7B . . 110.3 ?
H7A C7 H7B . . 108.6 ?
N9 C8 C7 . . 115.02(19) ?
N9 C8 H8A . . 108.5 ?
C7 C8 H8A . . 108.5 ?
N9 C8 H8B . . 108.5 ?
C7 C8 H8B . . 108.5 ?
H8A C8 H8B . . 107.5 ?
C10 N9 C11 . . 111.2(2) ?
C10 N9 C8 . . 113.50(19) ?
C11 N9 C8 . . 112.9(2) ?
C10 N9 H91A . . 109(2) ?
C11 N9 H91A . . 107(2) ?
C8 N9 H91A . . 103(2) ?
N9 C10 H10A . . 109.5 ?
N9 C10 H10B . . 109.5 ?
H10A C10 H10B . . 109.5 ?
N9 C10 H10C . . 109.5 ?
H10A C10 H10C . . 109.5 ?
H10B C10 H10C . . 109.5 ?
N9 C11 H11A . . 109.5 ?
N9 C11 H11B . . 109.5 ?
H11A C11 H11B . . 109.5 ?
N9 C11 H11C . . 109.5 ?
H11A C11 H11C . . 109.5 ?
H11B C11 H11C . . 109.5 ?
O111 S1 C111 . . 105.73(18) ?
O111 S1 C121 . . 105.57(15) ?
C111 S1 C121 . . 98.14(17) ?
S1 C111 H112 . . 109.5 ?
S1 C111 H113 . . 109.5 ?
H112 C111 H113 . . 109.5 ?
S1 C111 H114 . . 109.5 ?
H112 C111 H114 . . 109.5 ?
H113 C111 H114 . . 109.5 ?
S1 C121 H122 . . 109.5 ?
S1 C121 H123 . . 109.5 ?
H122 C121 H123 . . 109.5 ?
S1 C121 H124 . . 109.5 ?
H122 C121 H124 . . 109.5 ?
H123 C121 H124 . . 109.5 ?
O211 S2 C211 . . 105.1(4) ?
O211 S2 C221 . . 105.4(4) ?
C211 S2 C221 . . 97.2(3) ?
O212 S21 C224 . . 104.5(12) ?
O212 S21 C223 . . 106.9(9) ?
C224 S21 C223 . . 97.4(7) ?
S21 C223 H225 . . 109.5 ?
S21 C223 H226 . . 109.5 ?
H225 C223 H226 . . 109.5 ?
S21 C223 H227 . . 109.5 ?
H225 C223 H227 . . 109.5 ?
H226 C223 H227 . . 109.5 ?
S21 C224 H228 . . 109.5 ?
S21 C224 H229 . . 109.5 ?
H228 C224 H229 . . 109.5 ?
S21 C224 H230 . . 109.5 ?
H228 C224 H230 . . 109.5 ?
H229 C224 H230 . . 109.5 ?

loop_
_geom_bond_atom_site_label_1
_geom_bond_atom_site_label_2
_geom_bond_site_symmetry_2
_geom_bond_distance
_geom_bond_publ_flag
B1 B2 . 1.688(4) ?
B1 B4 . 1.690(4) ?
B1 B5 . 1.694(4) ?
B1 B3 . 1.698(5) ?
B1 H1 . 1.1 ?
B2 N1 . 1.541(3) ?
B2 B9 . 1.804(3) ?
B2 B5 . 1.822(4) ?
B2 B6 . 1.830(4) ?
B2 B3 . 1.840(4) ?
B3 B7 . 1.810(4) ?
B3 B6 . 1.811(4) ?
B3 B4 . 1.827(4) ?
B3 H3 . 1.1 ?
B4 B7 . 1.807(4) ?
B4 B8 . 1.820(4) ?
B4 B5 . 1.852(4) ?
B4 H4 . 1.1 ?
B5 B8 . 1.812(4) ?
B5 B9 . 1.825(4) ?
B5 H5 . 1.1 ?
B6 B10 . 1.698(4) ?
B6 B7 . 1.819(4) ?
B6 B9 . 1.827(4) ?
B6 H6 . 1.1 ?
B7 B10 . 1.684(4) ?
B7 B8 . 1.832(4) ?
B7 H7 . 1.1 ?
B8 B10 . 1.695(4) ?
B8 B9 . 1.826(4) ?
B8 H8 . 1.1 ?
B9 B10 . 1.691(3) ?
B9 H9 . 1.1 ?
B10 H10 . 1.1 ?
N1 C2 . 1.318(3) ?
N1 H11D . 0.79(3) ?
C2 N4 . 1.335(3) ?
C2 C3 . 1.488(3) ?
C3 H3A . 0.96 ?
C3 H3B . 0.96 ?
C3 H3C . 0.96 ?
N4 C5 . 1.457(3) ?
N4 C6 . 1.468(3) ?
C5 H5A . 0.96 ?
C5 H5B . 0.96 ?
C5 H5C . 0.96 ?
C6 C7 . 1.521(3) ?
C6 H6A . 0.97 ?
C6 H6B . 0.97 ?
C7 C8 . 1.517(3) ?
C7 H7A . 0.97 ?
C7 H7B . 0.97 ?
C8 N9 . 1.499(3) ?
C8 H8A . 0.97 ?
C8 H8B . 0.97 ?
N9 C10 . 1.483(3) ?
N9 C11 . 1.486(3) ?
N9 H91A . 0.84(3) ?
C10 H10A . 0.96 ?
C10 H10B . 0.96 ?
C10 H10C . 0.96 ?
C11 H11A . 0.96 ?
C11 H11B . 0.96 ?
C11 H11C . 0.96 ?
S1 O111 . 1.478(2) ?
S1 C111 . 1.761(3) ?
S1 C121 . 1.777(3) ?
C111 H112 . 0.96 ?
C111 H113 . 0.96 ?
C111 H114 . 0.96 ?
C121 H122 . 0.96 ?
C121 H123 . 0.96 ?
C121 H124 . 0.96 ?
S2 O211 . 1.509(5) ?
S2 C211 . 1.767(6) ?
S2 C221 . 1.774(4) ?
C211 H212 . 0.96 ?
C211 H213 . 0.96 ?
C211 H214 . 0.96 ?
C221 H222 . 0.96 ?
C221 H223 . 0.96 ?
C221 H224 . 0.96 ?
S21 O212 . 1.530(14) ?
S21 C224 . 1.760(19) ?
S21 C223 . 1.81(2) ?
C223 H225 . 0.96 ?
C223 H226 . 0.96 ?
C223 H227 . 0.96 ?
C224 H228 . 0.96 ?
C224 H229 . 0.96 ?
C224 H230 . 0.96 ?

loop_
_geom_hbond_atom_site_label_D
_geom_hbond_atom_site_label_H
_geom_hbond_atom_site_label_A
_geom_hbond_site_symmetry_A
_geom_hbond_distance_DH
_geom_hbond_distance_HA
_geom_hbond_distance_DA
_geom_hbond_angle_DHA
N9 H91A O211 2_655 0.84(3) 1.82(3) 2.651(6) 169(3)
N9 H91A O212 2_655 0.84(3) 1.98(3) 2.817(15) 172(3)
N1 H11D O111 3_656 0.79(3) 2.67(3) 3.446(3) 168(3)
C5 H5C O111 3_656 0.96 2.46 3.114(3) 125
C6 H6B O111 . 0.97 2.5 3.256(3) 135
